data_7704029
loop_
_publ_author_name
'Li, Jingyang'
'He, Ying'
'Wang, Li'
'Pan, Qinhe'
'Song, Zhiguang'
'Shi, Xiaodong'

_publ_section_title
;
 Design and synthesis of photoluminescent active interpenetrating
 metal-organic frameworks using N-2-aryl-1,2,3-triazole ligands.
;
_journal_issue 17
_journal_name_full 'Dalton transactions (Cambridge, England : 2003)'
_journal_page_first 5429
_journal_page_last 5433
_journal_paper_doi 10.1039/d0dt00933d
_journal_volume 49
_journal_year 2020
_chemical_formula_sum 'C23 H16 N3 O5 Zn'
_chemical_formula_weight 479.76
_space_group_crystal_system orthorhombic
_space_group_IT_number 64
_space_group_name_Hall '-C 2ac 2'
_space_group_name_H-M_alt 'C m c e'
_atom_sites_solution_hydrogens mixed
_audit_creation_method SHELXL-2014/7
_audit_update_record
;
2019-12-25 deposited with the CCDC.	2020-04-08 downloaded from the CCDC.
;
_cell_angle_alpha 90
_cell_angle_beta 90
_cell_angle_gamma 90
_cell_formula_units_Z 8
_cell_length_a 24.0057(12)
_cell_length_b 24.6946(13)
_cell_length_c 8.5544(4)
_cell_measurement_reflns_used 993
_cell_measurement_temperature 299(2)
_cell_measurement_theta_max 24.98
_cell_measurement_theta_min 2.42
_cell_volume 5071.1(4)
_computing_cell_refinement 'Bruker SMART'
_computing_data_collection 'Bruker SMART'
_computing_data_reduction 'Bruker SAINT'
_computing_molecular_graphics 'Bruker SHELXTL'
_computing_publication_material 'Bruker SHELXTL'
_computing_structure_refinement 'SHELXL-2014/7 (Sheldrick, 2014)'
_computing_structure_solution 'Bruker SHELXTL'
_diffrn_ambient_temperature 299(2)
_diffrn_measured_fraction_theta_full 0.994
_diffrn_measured_fraction_theta_max 0.994
_diffrn_measurement_device_type 'CCD area detector'
_diffrn_measurement_method 'phi and omega scans'
_diffrn_radiation_type MoK\a
_diffrn_radiation_wavelength 0.71073
_diffrn_reflns_av_R_equivalents 0.0322
_diffrn_reflns_av_unetI/netI 0.0227
_diffrn_reflns_Laue_measured_fraction_full 0.994
_diffrn_reflns_Laue_measured_fraction_max 0.994
_diffrn_reflns_limit_h_max 28
_diffrn_reflns_limit_h_min -27
_diffrn_reflns_limit_k_max 29
_diffrn_reflns_limit_k_min -25
_diffrn_reflns_limit_l_max 10
_diffrn_reflns_limit_l_min -10
_diffrn_reflns_number 14815
_diffrn_reflns_point_group_measured_fraction_full 0.994
_diffrn_reflns_point_group_measured_fraction_max 0.994
_diffrn_reflns_theta_full 25.049
_diffrn_reflns_theta_max 25.049
_diffrn_reflns_theta_min 2.897
_exptl_absorpt_coefficient_mu 1.003
_exptl_absorpt_correction_type none
_exptl_crystal_colour colorless
_exptl_crystal_density_diffrn 1.257
_exptl_crystal_description block
_exptl_crystal_F_000 1960
_exptl_crystal_size_max 0.12
_exptl_crystal_size_mid 0.12
_exptl_crystal_size_min 0.1
_platon_squeeze_details
;
;
_refine_diff_density_max 0.382
_refine_diff_density_min -0.303
_refine_diff_density_rms 0.059
_refine_ls_extinction_method none
_refine_ls_goodness_of_fit_ref 1.224
_refine_ls_hydrogen_treatment constr
_refine_ls_matrix_type full
_refine_ls_number_parameters 155
_refine_ls_number_reflns 2298
_refine_ls_number_restraints 6
_refine_ls_restrained_S_all 1.238
_refine_ls_R_factor_all 0.0484
_refine_ls_R_factor_gt 0.0433
_refine_ls_shift/su_max 0.018
_refine_ls_shift/su_mean 0.001
_refine_ls_structure_factor_coef Fsqd
_refine_ls_weighting_details 'w=1/[\s^2^(Fo^2^)+(0.0601P)^2^+10.3798P] where P=(Fo^2^+2Fc^2^)/3'
_refine_ls_weighting_scheme calc
_refine_ls_wR_factor_gt 0.1403
_refine_ls_wR_factor_ref 0.1427
_reflns_Friedel_coverage 0.000
_reflns_number_gt 2012
_reflns_number_total 2298
_reflns_threshold_expression 'I > 2\s(I)'
_cod_data_source_file d0dt00933d2.cif
_cod_data_source_block ljy_CCDC1
_cod_depositor_comments 'Adding full bibliography for 7704028--7704029.cif.'
_cod_original_sg_symbol_Hall '-C 2bc 2'
_cod_original_sg_symbol_H-M 'C m c a'
_cod_database_code 7704029
_shelx_shelxl_version_number 2014/7
_shelx_space_group_comment
;
The symmetry employed for this shelxl refinement is uniquely defined
by the following loop, which should always be used as a source of
symmetry information in preference to the above space-group names.
They are only intended as comments.
;

loop_
_space_group_symop_operation_xyz
'x, y, z'
'-x, -y+1/2, z+1/2'
'x, -y, -z'
'-x, y+1/2, -z+1/2'
'x+1/2, y+1/2, z'
'-x+1/2, -y+1, z+1/2'
'x+1/2, -y+1/2, -z'
'-x+1/2, y+1, -z+1/2'
'-x, -y, -z'
'x, y-1/2, -z-1/2'
'-x, y, z'
'x, -y-1/2, z-1/2'
'-x+1/2, -y+1/2, -z'
'x+1/2, y, -z-1/2'
'-x+1/2, y+1/2, z'
'x+1/2, -y, z-1/2'

loop_
_atom_site_label
_atom_site_type_symbol
_atom_site_fract_x
_atom_site_fract_y
_atom_site_fract_z
_atom_site_U_iso_or_equiv
_atom_site_adp_type
_atom_site_occupancy
_atom_site_site_symmetry_order
_atom_site_calc_flag
_atom_site_refinement_flags_posn
_atom_site_refinement_flags_adp
_atom_site_refinement_flags_occupancy
_atom_site_disorder_assembly
_atom_site_disorder_group
Zn1 Zn 0.0000 0.48143(2) 0.83560(6) 0.0437(2) Uani 1 2 d S T P . .
O1 O 0.05781(13) 0.43177(13) 0.9358(4) 0.0744(9) Uani 1 1 d . . . . .
O2 O 0.05965(13) 0.46055(13) 1.1836(4) 0.0690(8) Uani 1 1 d . . . . .
O3 O 0.0000 0.4489(3) 0.6185(6) 0.0975(17) Uani 1 2 d S T P . .
N1 N 0.2500 0.17299(17) 1.2500 0.0622(13) Uani 1 2 d S T P . .
N2 N 0.20616(15) 0.20162(12) 1.1986(4) 0.0597(9) Uani 1 1 d . . . . .
C1 C -0.0426(6) 0.4268(7) 0.5730(17) 0.152(6) Uani 0.5 1 d . U P . .
H1A H -0.0520 0.4401 0.4708 0.228 Uiso 0.5 1 calc R U P . .
H1B H -0.0725 0.4346 0.6441 0.228 Uiso 0.5 1 calc R U P . .
H1C H -0.0368 0.3884 0.5683 0.228 Uiso 0.5 1 calc R U P . .
C2 C 0.2500 0.0039(3) 1.2500 0.168(6) Uani 1 2 d S T P . .
H1 H 0.2500 -0.0337 1.2500 0.201 Uiso 1 2 d R U P . .
C3 C 0.11251(17) 0.38357(14) 1.1146(5) 0.0538(9) Uani 1 1 d . . . . .
C4 C 0.2005(2) 0.08790(18) 1.2510(10) 0.110(2) Uani 1 1 d . . . . .
H3 H 0.1669 0.1067 1.2484 0.132 Uiso 1 1 calc R U . . .
C5 C 0.07390(16) 0.42869(16) 1.0750(5) 0.0563(9) Uani 1 1 d . . . . .
C6 C 0.18457(17) 0.29834(13) 1.1832(4) 0.0512(9) Uani 1 1 d . . . . .
C7 C 0.14593(16) 0.38526(13) 1.2457(5) 0.0529(9) Uani 1 1 d . . . . .
H6 H 0.1440 0.4150 1.3120 0.064 Uiso 1 1 calc R U . . .
C8 C 0.1500(2) 0.29576(16) 1.0544(5) 0.0689(12) Uani 1 1 d . . . . .
H7 H 0.1503 0.2652 0.9910 0.083 Uiso 1 1 calc R U . . .
C9 C 0.22285(16) 0.25297(14) 1.2187(4) 0.0532(9) Uani 1 1 d . . . . .
C10 C 0.18212(17) 0.34354(14) 1.2800(4) 0.0538(9) Uani 1 1 d . . . . .
H9 H 0.2049 0.3456 1.3678 0.065 Uiso 1 1 calc R U . . .
C11 C 0.1151(2) 0.33863(16) 1.0196(5) 0.0690(12) Uani 1 1 d . . . . .
H10 H 0.0930 0.3371 0.9304 0.083 Uiso 1 1 calc R U . . .
C12 C 0.2500 0.1150(2) 1.2500 0.077(2) Uani 1 2 d S T P . .
C13 C 0.2013(3) 0.0318(2) 1.2560(14) 0.156(4) Uani 1 1 d . . . . .
H12 H 0.1679 0.0129 1.2636 0.187 Uiso 1 1 calc R U . . .

loop_
_atom_site_aniso_label
_atom_site_aniso_U_11
_atom_site_aniso_U_22
_atom_site_aniso_U_33
_atom_site_aniso_U_23
_atom_site_aniso_U_13
_atom_site_aniso_U_12
Zn1 0.0431(3) 0.0506(4) 0.0374(3) -0.0001(2) 0.000 0.000
O1 0.0731(19) 0.079(2) 0.0705(18) 0.0122(15) -0.0173(16) 0.0193(16)
O2 0.0656(18) 0.0628(17) 0.0785(19) 0.0020(15) -0.0093(15) 0.0183(15)
O3 0.081(3) 0.148(5) 0.063(3) -0.035(3) 0.000 0.000
N1 0.071(3) 0.028(2) 0.087(3) 0.000 0.023(3) 0.000
N2 0.068(2) 0.0313(16) 0.080(2) -0.0013(14) 0.0188(17) 0.0003(14)
C1 0.126(9) 0.214(13) 0.116(9) -0.062(9) 0.001(8) -0.119(10)
C2 0.090(6) 0.030(3) 0.38(2) 0.000 0.018(10) 0.000
C3 0.063(2) 0.0425(19) 0.056(2) 0.0065(17) -0.0041(19) 0.0017(17)
C4 0.073(3) 0.038(2) 0.220(7) -0.001(3) 0.032(4) 0.004(2)
C5 0.049(2) 0.052(2) 0.068(2) 0.0087(19) -0.0027(19) 0.0010(17)
C6 0.067(2) 0.0320(17) 0.054(2) 0.0011(14) 0.0074(18) 0.0007(16)
C7 0.062(2) 0.0362(18) 0.061(2) -0.0073(16) -0.0079(19) 0.0053(16)
C8 0.109(4) 0.042(2) 0.056(2) -0.0058(17) -0.004(2) 0.004(2)
C9 0.070(2) 0.0310(16) 0.058(2) -0.0006(15) 0.0142(19) 0.0019(17)
C10 0.066(2) 0.0389(18) 0.056(2) -0.0035(16) -0.0113(19) 0.0084(17)
C11 0.100(3) 0.053(2) 0.054(2) -0.0002(19) -0.017(2) 0.001(2)
C12 0.075(4) 0.025(3) 0.132(6) 0.000 0.035(4) 0.000
C13 0.086(4) 0.035(3) 0.346(12) 0.001(5) 0.045(6) -0.009(3)

loop_
_atom_type_symbol
_atom_type_description
_atom_type_scat_dispersion_real
_atom_type_scat_dispersion_imag
_atom_type_scat_source
C C 0.0033 0.0016 'International Tables Vol C Tables 4.2.6.8 and 6.1.1.4'
H H 0.0000 0.0000 'International Tables Vol C Tables 4.2.6.8 and 6.1.1.4'
N N 0.0061 0.0033 'International Tables Vol C Tables 4.2.6.8 and 6.1.1.4'
O O 0.0106 0.0060 'International Tables Vol C Tables 4.2.6.8 and 6.1.1.4'
Zn Zn 0.2839 1.4301 'International Tables Vol C Tables 4.2.6.8 and 6.1.1.4'

loop_
_geom_angle_atom_site_label_1
_geom_angle_atom_site_label_2
_geom_angle_atom_site_label_3
_geom_angle
_geom_angle_site_symmetry_1
_geom_angle_site_symmetry_3
_geom_angle_publ_flag
O3 Zn1 O2 101.88(16) . 3_567 ?
O3 Zn1 O2 101.88(16) . 9_567 ?
O2 Zn1 O2 89.60(19) 3_567 9_567 ?
O3 Zn1 O1 98.45(17) . 11 ?
O2 Zn1 O1 159.50(13) 3_567 11 ?
O2 Zn1 O1 88.76(14) 9_567 11 ?
O3 Zn1 O1 98.45(17) . . ?
O2 Zn1 O1 88.76(14) 3_567 . ?
O2 Zn1 O1 159.50(13) 9_567 . ?
O1 Zn1 O1 85.70(19) 11 . ?
O3 Zn1 Zn1 174.67(19) . 9_567 ?
O2 Zn1 Zn1 81.84(9) 3_567 9_567 ?
O2 Zn1 Zn1 81.84(9) 9_567 9_567 ?
O1 Zn1 Zn1 77.70(9) 11 9_567 ?
O1 Zn1 Zn1 77.70(9) . 9_567 ?
C5 O1 Zn1 130.1(3) . . ?
C5 O2 Zn1 124.8(3) . 9_567 ?
C1 O3 C1 113.5(16) . 11 ?
C1 O3 Zn1 118.0(7) . . ?
C1 O3 Zn1 118.0(7) 11 . ?
N2 N1 N2 116.4(4) 8_547 . ?
N2 N1 C12 121.8(2) 8_547 . ?
N2 N1 C12 121.8(2) . . ?
C9 N2 N1 102.8(3) . . ?
O3 C1 H1A 109.5 . . ?
O3 C1 H1B 109.5 . . ?
H1A C1 H1B 109.5 . . ?
O3 C1 H1C 109.5 . . ?
H1A C1 H1C 109.5 . . ?
H1B C1 H1C 109.5 . . ?
C13 C2 C13 119.1(7) . 8_547 ?
C13 C2 H1 120.4 . . ?
C13 C2 H1 120.4 8_547 . ?
C11 C3 C7 118.5(4) . . ?
C11 C3 C5 119.8(4) . . ?
C7 C3 C5 121.6(3) . . ?
C12 C4 C13 118.6(5) . . ?
C12 C4 H3 120.7 . . ?
C13 C4 H3 120.7 . . ?
O1 C5 O2 125.2(4) . . ?
O1 C5 C3 117.0(4) . . ?
O2 C5 C3 117.9(4) . . ?
C8 C6 C10 119.1(4) . . ?
C8 C6 C9 120.1(3) . . ?
C10 C6 C9 120.8(3) . . ?
C3 C7 C10 121.1(3) . . ?
C3 C7 H6 119.4 . . ?
C10 C7 H6 119.4 . . ?
C6 C8 C11 120.1(4) . . ?
C6 C8 H7 120.0 . . ?
C11 C8 H7 120.0 . . ?
N2 C9 C9 109.0(2) . 8_547 ?
N2 C9 C6 120.3(4) . . ?
C9 C9 C6 130.7(2) 8_547 . ?
C7 C10 C6 119.9(4) . . ?
C7 C10 H9 120.0 . . ?
C6 C10 H9 120.0 . . ?
C3 C11 C8 121.1(4) . . ?
C3 C11 H10 119.4 . . ?
C8 C11 H10 119.4 . . ?
C4 C12 C4 121.3(5) . 8_547 ?
C4 C12 N1 119.4(3) . . ?
C4 C12 N1 119.4(3) 8_547 . ?
C2 C13 C4 121.2(6) . . ?
C2 C13 H12 119.4 . . ?
C4 C13 H12 119.4 . . ?

loop_
_geom_bond_atom_site_label_1
_geom_bond_atom_site_label_2
_geom_bond_distance
_geom_bond_site_symmetry_2
_geom_bond_publ_flag
Zn1 O3 2.023(5) . ?
Zn1 O2 2.032(3) 3_567 ?
Zn1 O2 2.032(3) 9_567 ?
Zn1 O1 2.041(3) 11 ?
Zn1 O1 2.041(3) . ?
Zn1 Zn1 2.9585(11) 9_567 ?
O1 C5 1.254(5) . ?
O2 C5 1.264(5) . ?
O2 Zn1 2.032(3) 9_567 ?
O3 C1 1.224(10) . ?
O3 C1 1.224(10) 11 ?
N1 N2 1.342(4) 8_547 ?
N1 N2 1.342(4) . ?
N1 C12 1.433(6) . ?
N2 C9 1.341(5) . ?
C1 H1A 0.9600 . ?
C1 H1B 0.9600 . ?
C1 H1C 0.9600 . ?
C2 C13 1.357(7) . ?
C2 C13 1.357(7) 8_547 ?
C2 H1 0.9300 . ?
C3 C11 1.377(5) . ?
C3 C7 1.379(5) . ?
C3 C5 1.488(5) . ?
C4 C12 1.364(6) . ?
C4 C13 1.387(6) . ?
C4 H3 0.9300 . ?
C6 C8 1.380(6) . ?
C6 C10 1.391(5) . ?
C6 C9 1.481(5) . ?
C7 C10 1.379(5) . ?
C7 H6 0.9300 . ?
C8 C11 1.383(6) . ?
C8 H7 0.9300 . ?
C9 C9 1.409(8) 8_547 ?
C10 H9 0.9300 . ?
C11 H10 0.9300 . ?
C12 C4 1.364(6) 8_547 ?
C13 H12 0.9300 . ?

loop_
_geom_hbond_atom_site_label_D
_geom_hbond_atom_site_label_H
_geom_hbond_atom_site_label_A
_geom_hbond_distance_DH
_geom_hbond_distance_HA
_geom_hbond_distance_DA
_geom_hbond_angle_DHA
_geom_hbond_site_symmetry_A
C1 H1B O1 0.96 2.52 3.127(15) 121.2 11
C1 H1A O2 0.96 2.52 3.458(17) 167.1 11_554
C1 H1A O2 0.96 2.52 3.458(17) 167.1 11_554
C1 H1A O2 0.96 2.52 3.458(17) 167.1 11_554
C1 H1B O1 0.96 2.52 3.127(15) 121.2 11
C1 H1A O2 0.96 2.52 3.458(17) 167.1 11_554
C1 H1B O1 0.96 2.52 3.127(15) 121.2 11
C1 H1A O2 0.96 2.52 3.458(17) 167.1 11_554
C1 H1B O1 0.96 2.52 3.127(15) 121.2 11
C1 H1A O2 0.96 2.52 3.458(17) 167.1 11_554
C1 H1B O1 0.96 2.52 3.127(15) 121.2 11
C1 H1A O2 0.96 2.52 3.458(17) 167.1 11_554
C1 H1B O1 0.96 2.52 3.127(15) 121.2 11
C1 H1A O2 0.96 2.52 3.458(17) 167.1 11_554

loop_
_geom_torsion_atom_site_label_1
_geom_torsion_atom_site_label_2
_geom_torsion_atom_site_label_3
_geom_torsion_atom_site_label_4
_geom_torsion
_geom_torsion_site_symmetry_1
_geom_torsion_site_symmetry_2
_geom_torsion_site_symmetry_3
_geom_torsion_site_symmetry_4
_geom_torsion_publ_flag
N2 N1 N2 C9 -0.18(19) 8_547 . . . ?
C12 N1 N2 C9 179.82(19) . . . . ?
Zn1 O1 C5 O2 -6.3(7) . . . . ?
Zn1 O1 C5 C3 173.3(3) . . . . ?
Zn1 O2 C5 O1 8.0(6) 9_567 . . . ?
Zn1 O2 C5 C3 -171.6(3) 9_567 . . . ?
C11 C3 C5 O1 -20.8(6) . . . . ?
C7 C3 C5 O1 159.6(4) . . . . ?
C11 C3 C5 O2 158.8(4) . . . . ?
C7 C3 C5 O2 -20.8(6) . . . . ?
C11 C3 C7 C10 1.3(6) . . . . ?
C5 C3 C7 C10 -179.1(4) . . . . ?
C10 C6 C8 C11 2.4(6) . . . . ?
C9 C6 C8 C11 -178.7(4) . . . . ?
N1 N2 C9 C9 0.5(5) . . . 8_547 ?
N1 N2 C9 C6 -176.7(3) . . . . ?
C8 C6 C9 N2 -39.3(5) . . . . ?
C10 C6 C9 N2 139.5(4) . . . . ?
C8 C6 C9 C9 144.2(5) . . . 8_547 ?
C10 C6 C9 C9 -36.9(7) . . . 8_547 ?
C3 C7 C10 C6 -1.2(6) . . . . ?
C8 C6 C10 C7 -0.7(6) . . . . ?
C9 C6 C10 C7 -179.6(4) . . . . ?
C7 C3 C11 C8 0.5(7) . . . . ?
C5 C3 C11 C8 -179.2(4) . . . . ?
C6 C8 C11 C3 -2.4(7) . . . . ?
C13 C4 C12 C4 2.0(7) . . . 8_547 ?
C13 C4 C12 N1 -178.0(7) . . . . ?
N2 N1 C12 C4 156.9(4) 8_547 . . . ?
N2 N1 C12 C4 -23.1(4) . . . . ?
N2 N1 C12 C4 -23.1(4) 8_547 . . 8_547 ?
N2 N1 C12 C4 156.9(4) . . . 8_547 ?
C13 C2 C13 C4 2.1(7) 8_547 . . . ?
C12 C4 C13 C2 -4.1(15) . . . . ?

loop_
_platon_squeeze_void_nr
_platon_squeeze_void_average_x
_platon_squeeze_void_average_y
_platon_squeeze_void_average_z
_platon_squeeze_void_volume
_platon_squeeze_void_count_electrons
1 0.000 0.250 -0.029 315.1 -2.5
2 0.000 0.750 -0.005 314.4 -1.9
3 0.110 0.000 0.000 21.5 -2.6
4 0.390 0.500 0.000 23.8 -2.7
5 0.500 0.249 -0.009 313.1 -1.8
6 0.500 0.751 -0.032 313.8 -2.4
7 0.610 0.500 0.000 21.5 -2.6
8 0.890 0.000 0.000 21.2 -2.5
9 0.110 0.500 0.500 21.6 -2.6
10 0.390 1.000 0.500 21.2 -2.6
11 0.610 0.000 0.500 21.6 -2.6
12 0.890 0.500 0.500 21.2 -2.6
